data_4348266
loop_
_publ_author_name
'Choubey, Bimba'
'Radhakrishna, Latchupatula'
'Mague, Joel T.'
'Balakrishna, Maravanji S.'

_publ_section_title
;
 Two Triazole-Based Phosphine Ligands Prepared via Temperature-Mediated
 Li/H Exchange: Cu(I) and Au(I) Complexes and Structural Studies.
;
_journal_issue 17
_journal_name_full 'Inorganic chemistry'
_journal_page_first 8514
_journal_page_last 8526
_journal_paper_doi 10.1021/acs.inorgchem.6b01094
_journal_volume 55
_journal_year 2016
_chemical_formula_moiety 'C26 H20 Cu I N3 P'
_chemical_formula_sum 'C26 H20 Cu I N3 P'
_chemical_formula_weight 595.86
_space_group_crystal_system monoclinic
_space_group_IT_number 14
_space_group_name_Hall '-P 2ybc'
_space_group_name_H-M_alt 'P 1 21/c 1'
_atom_sites_solution_hydrogens geom
_atom_sites_solution_primary direct
_atom_sites_solution_secondary difmap
_audit_creation_method SHELXL-2014/7
_cell_angle_alpha 90
_cell_angle_beta 95.314(7)
_cell_angle_gamma 90
_cell_formula_units_Z 4
_cell_length_a 9.842(3)
_cell_length_b 14.101(4)
_cell_length_c 16.584(5)
_cell_measurement_reflns_used 4619
_cell_measurement_temperature 100(2)
_cell_measurement_theta_max 31.20
_cell_measurement_theta_min 2.50
_cell_volume 2291.7(12)
_computing_structure_refinement 'SHELXL-2014/7 (Sheldrick, 2014)'
_diffrn_ambient_temperature 100(2)
_diffrn_detector_area_resol_mean 7.111
_diffrn_measured_fraction_theta_full 0.983
_diffrn_measured_fraction_theta_max 0.983
_diffrn_measurement_device_type 'Rigaku Saturn724'
_diffrn_measurement_method \w
_diffrn_radiation_type MoK\a
_diffrn_radiation_wavelength 0.71075
_diffrn_reflns_av_R_equivalents 0.0302
_diffrn_reflns_av_unetI/netI 0.0252
_diffrn_reflns_Laue_measured_fraction_full 0.983
_diffrn_reflns_Laue_measured_fraction_max 0.983
_diffrn_reflns_limit_h_max 11
_diffrn_reflns_limit_h_min -11
_diffrn_reflns_limit_k_max 16
_diffrn_reflns_limit_k_min -16
_diffrn_reflns_limit_l_max 13
_diffrn_reflns_limit_l_min -19
_diffrn_reflns_number 16534
_diffrn_reflns_point_group_measured_fraction_full 0.983
_diffrn_reflns_point_group_measured_fraction_max 0.983
_diffrn_reflns_theta_full 25.000
_diffrn_reflns_theta_max 25.000
_diffrn_reflns_theta_min 2.859
_exptl_absorpt_coefficient_mu 2.390
_exptl_absorpt_correction_T_max 0.620
_exptl_absorpt_correction_T_min 0.515
_exptl_absorpt_correction_type numerical
_exptl_absorpt_process_details 'NUMABS (Rigaku, 1999)'
_exptl_crystal_colour colorless
_exptl_crystal_density_diffrn 1.727
_exptl_crystal_density_meas ?
_exptl_crystal_description prism
_exptl_crystal_F_000 1176
_exptl_crystal_size_max 0.200
_exptl_crystal_size_mid 0.200
_exptl_crystal_size_min 0.200
_refine_diff_density_max 0.437
_refine_diff_density_min -0.341
_refine_diff_density_rms 0.071
_refine_ls_extinction_method none
_refine_ls_goodness_of_fit_ref 1.048
_refine_ls_hydrogen_treatment mixed
_refine_ls_matrix_type full
_refine_ls_number_parameters 289
_refine_ls_number_reflns 3965
_refine_ls_number_restraints 0
_refine_ls_restrained_S_all 1.048
_refine_ls_R_factor_all 0.0238
_refine_ls_R_factor_gt 0.0224
_refine_ls_shift/su_max 0.001
_refine_ls_shift/su_mean 0.000
_refine_ls_structure_factor_coef Fsqd
_refine_ls_weighting_details 'w=1/[\s^2^(Fo^2^)+(0.0226P)^2^+2.6663P] where P=(Fo^2^+2Fc^2^)/3'
_refine_ls_weighting_scheme calc
_refine_ls_wR_factor_gt 0.0525
_refine_ls_wR_factor_ref 0.0532
_reflns_Friedel_coverage 0.000
_reflns_number_gt 3802
_reflns_number_total 3965
_reflns_threshold_expression 'I > 2\s(I)'
_cod_data_source_file ic6b01094_si_006.cif
_cod_data_source_block shelx
_cod_depositor_comments
;
The following automatic conversions were performed:

data item '_exptl_crystal_density_meas' value 'not measured' was
changed to '?' -- the value is perceived as not measured.

Automatic conversion script
Id: cif_fix_values 6909 2019-04-08 15:41:33Z antanas 
;
_cod_original_sg_symbol_H-M 'P 21/c'
_cod_database_code 4348266
_shelx_shelxl_version_number 2014/7
_shelx_space_group_comment
;
The symmetry employed for this shelxl refinement is uniquely defined
by the following loop, which should always be used as a source of
symmetry information in preference to the above space-group names.
They are only intended as comments.
;
_shelx_estimated_absorpt_t_min 0.646
_shelx_estimated_absorpt_t_max 0.646

loop_
_space_group_symop_operation_xyz
'x, y, z'
'-x, y+1/2, -z+1/2'
'-x, -y, -z'
'x, -y-1/2, z-1/2'

loop_
_atom_site_label
_atom_site_type_symbol
_atom_site_fract_x
_atom_site_fract_y
_atom_site_fract_z
_atom_site_U_iso_or_equiv
_atom_site_adp_type
_atom_site_occupancy
_atom_site_site_symmetry_order
_atom_site_calc_flag
_atom_site_refinement_flags_posn
_atom_site_refinement_flags_adp
I1 I 0.48956(2) 0.46187(2) 0.36781(2) 0.01614(6) Uani 1 1 d . .
Cu2 Cu 0.41287(3) 0.56628(2) 0.48228(2) 0.01647(9) Uani 1 1 d . .
P3 P 0.34851(6) 0.71753(4) 0.46696(4) 0.01254(14) Uani 1 1 d . .
N4 N 0.0079(2) 0.77027(16) 0.32073(13) 0.0210(5) Uani 1 1 d . .
C18 C 0.1018(2) 0.65033(17) 0.38611(13) 0.0112(5) Uani 1 1 d . .
N36 N -0.0053(2) 0.67911(16) 0.33382(13) 0.0204(5) Uani 1 1 d . .
N5 N 0.1225(2) 0.80101(15) 0.36458(13) 0.0208(5) Uani 1 1 d . .
C9 C 0.1601(3) 0.52562(18) 0.48971(15) 0.0167(5) Uani 1 1 d . .
H9 H 0.1768 0.5734 0.5298 0.020 Uiso 1 1 calc R U
C11 C 0.4729(2) 0.79101(17) 0.42134(14) 0.0138(5) Uani 1 1 d . .
C12 C 0.3188(3) 0.77600(17) 0.56152(14) 0.0151(5) Uani 1 1 d . .
C14 C 0.4320(3) 0.79759(17) 0.61479(15) 0.0180(5) Uani 1 1 d . .
H14 H 0.5211 0.7850 0.5998 0.022 Uiso 1 1 calc R U
C15 C 0.2857(3) 0.85403(18) 0.71271(15) 0.0229(6) Uani 1 1 d . .
H15 H 0.2746 0.8818 0.7639 0.027 Uiso 1 1 calc R U
C17 C 0.1168(3) 0.55083(17) 0.40945(15) 0.0154(5) Uani 1 1 d . .
C19 C 0.1784(3) 0.43078(19) 0.51028(16) 0.0206(6) Uani 1 1 d . .
H19 H 0.2088 0.4139 0.5644 0.025 Uiso 1 1 calc R U
C20 C 0.0891(3) 0.48006(19) 0.35151(16) 0.0198(6) Uani 1 1 d . .
H20 H 0.0582 0.4967 0.2974 0.024 Uiso 1 1 calc R U
C21 C 0.5886(3) 0.93713(19) 0.39665(17) 0.0248(6) Uani 1 1 d . .
H21 H 0.5962 1.0039 0.4032 0.030 Uiso 1 1 calc R U
C22 C 0.6805(3) 0.8893(2) 0.35294(16) 0.0248(6) Uani 1 1 d . .
H22 H 0.7506 0.9231 0.3296 0.030 Uiso 1 1 calc R U
C23 C 0.5670(3) 0.74314(18) 0.37785(15) 0.0187(5) Uani 1 1 d . .
H23 H 0.5604 0.6763 0.3717 0.022 Uiso 1 1 calc R U
C24 C 0.4858(3) 0.88888(18) 0.43094(15) 0.0197(6) Uani 1 1 d . .
H24 H 0.4239 0.9225 0.4611 0.024 Uiso 1 1 calc R U
C25 C 0.1527(3) 0.36023(19) 0.45213(17) 0.0239(6) Uani 1 1 d . .
H25 H 0.1663 0.2954 0.4663 0.029 Uiso 1 1 calc R U
C26 C 0.1861(3) 0.72666(17) 0.40653(14) 0.0141(5) Uani 1 1 d . .
C27 C 0.1391(3) 0.96019(19) 0.42507(17) 0.0252(6) Uani 1 1 d . .
H27 H 0.1050 0.9356 0.4726 0.030 Uiso 1 1 calc R U
C29 C 0.2077(3) 0.9357(2) 0.29032(16) 0.0231(6) Uani 1 1 d . .
H29 H 0.2210 0.8946 0.2464 0.028 Uiso 1 1 calc R U
C30 C 0.1589(3) 0.90076(18) 0.36070(15) 0.0187(5) Uani 1 1 d . .
C31 C 0.2366(3) 1.0321(2) 0.28556(17) 0.0263(6) Uani 1 1 d . .
H31 H 0.2700 1.0570 0.2379 0.032 Uiso 1 1 calc R U
C32 C 0.6699(3) 0.7920(2) 0.34352(16) 0.0242(6) Uani 1 1 d . .
H32 H 0.7326 0.7587 0.3137 0.029 Uiso 1 1 calc R U
C37 C 0.4153(3) 0.83772(18) 0.69007(15) 0.0215(6) Uani 1 1 d . .
H37 H 0.4929 0.8538 0.7258 0.026 Uiso 1 1 calc R U
C38 C 0.1885(3) 0.79099(18) 0.58581(15) 0.0186(5) Uani 1 1 d . .
H38 H 0.1104 0.7744 0.5506 0.022 Uiso 1 1 calc R U
C39 C 0.1723(3) 0.83022(19) 0.66149(15) 0.0220(6) Uani 1 1 d . .
H39 H 0.0834 0.8405 0.6778 0.026 Uiso 1 1 calc R U
C40 C 0.1067(3) 0.3853(2) 0.37284(17) 0.0253(6) Uani 1 1 d . .
H40 H 0.0874 0.3373 0.3332 0.030 Uiso 1 1 calc R U
C41 C 0.2172(3) 1.0918(2) 0.34961(18) 0.0262(6) Uani 1 1 d . .
H41 H 0.2365 1.1576 0.3456 0.031 Uiso 1 1 calc R U
C42 C 0.1696(3) 1.0562(2) 0.41950(19) 0.0296(7) Uani 1 1 d . .
H42 H 0.1578 1.0973 0.4637 0.036 Uiso 1 1 calc R U

loop_
_atom_site_aniso_label
_atom_site_aniso_U_11
_atom_site_aniso_U_22
_atom_site_aniso_U_33
_atom_site_aniso_U_23
_atom_site_aniso_U_13
_atom_site_aniso_U_12
I1 0.02062(11) 0.01572(9) 0.01204(9) -0.00021(6) 0.00135(7) 0.00276(6)
Cu2 0.02104(19) 0.01383(16) 0.01455(15) 0.00054(12) 0.00178(13) 0.00393(13)
P3 0.0126(3) 0.0125(3) 0.0124(3) -0.0004(2) 0.0005(2) 0.0008(2)
N4 0.0159(12) 0.0276(12) 0.0189(11) 0.0021(9) -0.0018(9) 0.0012(10)
C18 0.0081(12) 0.0176(12) 0.0079(10) 0.0004(9) 0.0013(9) 0.0007(9)
N36 0.0157(12) 0.0281(12) 0.0174(11) 0.0006(9) 0.0012(9) 0.0007(10)
N5 0.0185(12) 0.0231(12) 0.0209(11) 0.0012(9) 0.0020(9) 0.0027(10)
C9 0.0104(13) 0.0211(13) 0.0186(12) 0.0002(10) 0.0018(10) -0.0031(10)
C11 0.0133(13) 0.0155(12) 0.0123(11) 0.0013(9) 0.0003(10) -0.0009(10)
C12 0.0191(14) 0.0119(11) 0.0144(12) 0.0011(9) 0.0022(10) -0.0002(10)
C14 0.0185(14) 0.0173(12) 0.0180(12) -0.0008(10) 0.0008(10) -0.0009(11)
C15 0.0359(17) 0.0194(13) 0.0142(12) -0.0011(10) 0.0064(12) -0.0042(12)
C17 0.0092(13) 0.0183(12) 0.0190(12) -0.0002(10) 0.0022(10) -0.0015(10)
C19 0.0120(14) 0.0277(14) 0.0220(13) 0.0053(11) 0.0021(11) -0.0033(11)
C20 0.0146(14) 0.0248(14) 0.0198(13) -0.0031(11) 0.0002(11) -0.0041(11)
C21 0.0319(17) 0.0154(13) 0.0276(14) 0.0023(11) 0.0044(13) -0.0036(12)
C22 0.0224(15) 0.0282(15) 0.0243(14) 0.0029(12) 0.0038(12) -0.0082(12)
C23 0.0173(14) 0.0183(12) 0.0203(13) -0.0028(10) 0.0012(11) 0.0000(11)
C24 0.0211(15) 0.0185(13) 0.0199(13) 0.0018(10) 0.0039(11) 0.0034(11)
C25 0.0182(15) 0.0201(13) 0.0338(15) 0.0008(12) 0.0043(12) -0.0036(11)
C26 0.0142(13) 0.0172(12) 0.0110(11) 0.0009(9) 0.0014(10) 0.0044(10)
C27 0.0288(17) 0.0248(14) 0.0230(14) 0.0050(11) 0.0077(12) 0.0077(12)
C29 0.0208(15) 0.0281(14) 0.0203(13) 0.0016(11) 0.0003(11) 0.0008(12)
C30 0.0154(14) 0.0189(13) 0.0212(13) 0.0046(10) -0.0013(10) 0.0027(11)
C31 0.0211(16) 0.0322(16) 0.0255(14) 0.0095(12) 0.0025(12) -0.0028(12)
C32 0.0192(15) 0.0273(15) 0.0273(14) -0.0026(12) 0.0084(12) -0.0003(12)
C37 0.0276(16) 0.0193(13) 0.0167(12) -0.0007(10) -0.0023(11) -0.0032(11)
C38 0.0199(14) 0.0201(13) 0.0159(12) 0.0010(10) 0.0022(10) -0.0003(11)
C39 0.0240(15) 0.0238(14) 0.0195(13) 0.0014(11) 0.0087(11) 0.0023(12)
C40 0.0204(15) 0.0252(14) 0.0305(15) -0.0072(12) 0.0035(12) -0.0058(12)
C41 0.0193(15) 0.0209(14) 0.0380(16) 0.0051(12) -0.0001(12) 0.0018(12)
C42 0.0346(18) 0.0221(14) 0.0323(16) -0.0016(12) 0.0045(13) 0.0089(13)

loop_
_atom_type_symbol
_atom_type_description
_atom_type_scat_dispersion_real
_atom_type_scat_dispersion_imag
_atom_type_scat_source
C C 0.0033 0.0016 'International Tables Vol C Tables 4.2.6.8 and 6.1.1.4'
H H 0.0000 0.0000 'International Tables Vol C Tables 4.2.6.8 and 6.1.1.4'
Cu Cu 0.3201 1.2651 'International Tables Vol C Tables 4.2.6.8 and 6.1.1.4'
I I -0.4742 1.8119 'International Tables Vol C Tables 4.2.6.8 and 6.1.1.4'
N N 0.0061 0.0033 'International Tables Vol C Tables 4.2.6.8 and 6.1.1.4'
P P 0.1023 0.0942 'International Tables Vol C Tables 4.2.6.8 and 6.1.1.4'

loop_
_geom_angle_atom_site_label_1
_geom_angle_atom_site_label_2
_geom_angle_atom_site_label_3
_geom_angle
_geom_angle_site_symmetry_1
_geom_angle_site_symmetry_3
Cu2 I1 Cu2 59.41(2) . 3_666
P3 Cu2 Cu2 153.88(3) . 3_666
P3 Cu2 I1 124.24(2) . .
Cu2 Cu2 I1 61.087(19) 3_666 .
P3 Cu2 I1 109.21(2) . 3_666
Cu2 Cu2 I1 59.501(13) 3_666 3_666
I1 Cu2 I1 120.59(2) . 3_666
C26 P3 C12 103.93(11) . .
C26 P3 C11 108.82(11) . .
C12 P3 C11 105.56(11) . .
C26 P3 Cu2 110.95(8) . .
C12 P3 Cu2 113.66(8) . .
C11 P3 Cu2 113.34(8) . .
N36 N4 N5 108.4(2) . .
N36 C18 C26 109.6(2) . .
N36 C18 C17 120.5(2) . .
C26 C18 C17 129.8(2) . .
N4 N36 C18 108.3(2) . .
N4 N5 C26 110.2(2) . .
N4 N5 C30 118.8(2) . .
C26 N5 C30 131.1(2) . .
C19 C9 C17 119.8(2) . .
C19 C9 H9 120.1 . .
C17 C9 H9 120.1 . .
C24 C11 C23 118.6(2) . .
C24 C11 P3 124.98(19) . .
C23 C11 P3 116.24(18) . .
C14 C12 C38 119.2(2) . .
C14 C12 P3 117.60(19) . .
C38 C12 P3 122.89(19) . .
C12 C14 C37 120.2(2) . .
C12 C14 H14 119.9 . .
C37 C14 H14 119.9 . .
C39 C15 C37 120.4(2) . .
C39 C15 H15 119.8 . .
C37 C15 H15 119.8 . .
C20 C17 C9 119.6(2) . .
C20 C17 C18 119.8(2) . .
C9 C17 C18 120.6(2) . .
C9 C19 C25 120.5(2) . .
C9 C19 H19 119.8 . .
C25 C19 H19 119.8 . .
C40 C20 C17 120.1(2) . .
C40 C20 H20 120.0 . .
C17 C20 H20 120.0 . .
C24 C21 C22 120.9(2) . .
C24 C21 H21 119.6 . .
C22 C21 H21 119.6 . .
C32 C22 C21 119.7(3) . .
C32 C22 H22 120.2 . .
C21 C22 H22 120.2 . .
C32 C23 C11 121.0(2) . .
C32 C23 H23 119.5 . .
C11 C23 H23 119.5 . .
C21 C24 C11 120.1(2) . .
C21 C24 H24 119.9 . .
C11 C24 H24 119.9 . .
C19 C25 C40 119.6(3) . .
C19 C25 H25 120.2 . .
C40 C25 H25 120.2 . .
N5 C26 C18 103.6(2) . .
N5 C26 P3 132.13(19) . .
C18 C26 P3 124.02(18) . .
C30 C27 C42 119.4(3) . .
C30 C27 H27 120.3 . .
C42 C27 H27 120.3 . .
C31 C29 C30 118.8(3) . .
C31 C29 H29 120.6 . .
C30 C29 H29 120.6 . .
C27 C30 C29 121.0(2) . .
C27 C30 N5 119.9(2) . .
C29 C30 N5 119.0(2) . .
C41 C31 C29 120.5(3) . .
C41 C31 H31 119.8 . .
C29 C31 H31 119.8 . .
C22 C32 C23 119.7(3) . .
C22 C32 H32 120.1 . .
C23 C32 H32 120.1 . .
C15 C37 C14 120.0(2) . .
C15 C37 H37 120.0 . .
C14 C37 H37 120.0 . .
C39 C38 C12 120.3(2) . .
C39 C38 H38 119.8 . .
C12 C38 H38 119.8 . .
C15 C39 C38 119.8(3) . .
C15 C39 H39 120.1 . .
C38 C39 H39 120.1 . .
C20 C40 C25 120.4(2) . .
C20 C40 H40 119.8 . .
C25 C40 H40 119.8 . .
C31 C41 C42 120.2(3) . .
C31 C41 H41 119.9 . .
C42 C41 H41 119.9 . .
C41 C42 C27 120.0(3) . .
C41 C42 H42 120.0 . .
C27 C42 H42 120.0 . .

loop_
_geom_bond_atom_site_label_1
_geom_bond_atom_site_label_2
_geom_bond_distance
_geom_bond_site_symmetry_2
I1 Cu2 2.5703(6) .
I1 Cu2 2.6112(8) 3_666
Cu2 P3 2.2327(9) .
Cu2 Cu2 2.5679(8) 3_666
Cu2 I1 2.6111(8) 3_666
P3 C26 1.811(3) .
P3 C12 1.819(2) .
P3 C11 1.821(2) .
N4 N36 1.312(3) .
N4 N5 1.355(3) .
C18 N36 1.363(3) .
C18 C26 1.382(3) .
C18 C17 1.459(3) .
N5 C26 1.376(3) .
N5 C30 1.454(3) .
C9 C19 1.388(4) .
C9 C17 1.405(4) .
C9 H9 0.9500 .
C11 C24 1.394(3) .
C11 C23 1.399(4) .
C12 C14 1.390(4) .
C12 C38 1.395(4) .
C14 C37 1.394(4) .
C14 H14 0.9500 .
C15 C39 1.380(4) .
C15 C37 1.381(4) .
C15 H15 0.9500 .
C17 C20 1.395(4) .
C19 C25 1.392(4) .
C19 H19 0.9500 .
C20 C40 1.389(4) .
C20 H20 0.9500 .
C21 C24 1.385(4) .
C21 C22 1.386(4) .
C21 H21 0.9500 .
C22 C32 1.384(4) .
C22 H22 0.9500 .
C23 C32 1.389(4) .
C23 H23 0.9500 .
C24 H24 0.9500 .
C25 C40 1.396(4) .
C25 H25 0.9500 .
C27 C30 1.385(4) .
C27 C42 1.392(4) .
C27 H27 0.9500 .
C29 C31 1.392(4) .
C29 C30 1.393(4) .
C29 H29 0.9500 .
C31 C41 1.383(4) .
C31 H31 0.9500 .
C32 H32 0.9500 .
C37 H37 0.9500 .
C38 C39 1.394(4) .
C38 H38 0.9500 .
C39 H39 0.9500 .
C40 H40 0.9500 .
C41 C42 1.384(4) .
C41 H41 0.9500 .
C42 H42 0.9500 .

loop_
_geom_torsion_atom_site_label_1
_geom_torsion_atom_site_label_2
_geom_torsion_atom_site_label_3
_geom_torsion_atom_site_label_4
_geom_torsion
N5 N4 N36 C18 -0.4(3)
C26 C18 N36 N4 -0.2(3)
C17 C18 N36 N4 -177.7(2)
N36 N4 N5 C26 0.8(3)
N36 N4 N5 C30 -179.5(2)
C26 P3 C11 C24 80.7(2)
C12 P3 C11 C24 -30.4(2)
Cu2 P3 C11 C24 -155.4(2)
C26 P3 C11 C23 -103.5(2)
C12 P3 C11 C23 145.44(19)
Cu2 P3 C11 C23 20.4(2)
C26 P3 C12 C14 -167.33(19)
C11 P3 C12 C14 -52.9(2)
Cu2 P3 C12 C14 72.0(2)
C26 P3 C12 C38 19.3(2)
C11 P3 C12 C38 133.7(2)
Cu2 P3 C12 C38 -101.4(2)
C38 C12 C14 C37 -2.9(4)
P3 C12 C14 C37 -176.53(19)
C19 C9 C17 C20 1.7(4)
C19 C9 C17 C18 -177.7(2)
N36 C18 C17 C20 40.6(3)
C26 C18 C17 C20 -136.4(3)
N36 C18 C17 C9 -140.0(2)
C26 C18 C17 C9 43.1(4)
C17 C9 C19 C25 -0.8(4)
C9 C17 C20 C40 -1.2(4)
C18 C17 C20 C40 178.3(2)
C24 C21 C22 C32 -0.1(4)
C24 C11 C23 C32 -1.2(4)
P3 C11 C23 C32 -177.2(2)
C22 C21 C24 C11 -0.5(4)
C23 C11 C24 C21 1.1(4)
P3 C11 C24 C21 176.8(2)
C9 C19 C25 C40 -0.7(4)
N4 N5 C26 C18 -0.9(3)
C30 N5 C26 C18 179.5(2)
N4 N5 C26 P3 173.06(19)
C30 N5 C26 P3 -6.6(4)
N36 C18 C26 N5 0.7(3)
C17 C18 C26 N5 177.9(2)
N36 C18 C26 P3 -173.93(17)
C17 C18 C26 P3 3.3(4)
C12 P3 C26 N5 76.1(2)
C11 P3 C26 N5 -36.0(3)
Cu2 P3 C26 N5 -161.4(2)
C12 P3 C26 C18 -111.0(2)
C11 P3 C26 C18 136.9(2)
Cu2 P3 C26 C18 11.5(2)
C42 C27 C30 C29 -0.6(4)
C42 C27 C30 N5 -177.7(3)
C31 C29 C30 C27 0.1(4)
C31 C29 C30 N5 177.2(2)
N4 N5 C30 C27 105.1(3)
C26 N5 C30 C27 -75.3(4)
N4 N5 C30 C29 -72.1(3)
C26 N5 C30 C29 107.5(3)
C30 C29 C31 C41 0.0(4)
C21 C22 C32 C23 0.1(4)
C11 C23 C32 C22 0.6(4)
C39 C15 C37 C14 0.5(4)
C12 C14 C37 C15 1.6(4)
C14 C12 C38 C39 2.2(4)
P3 C12 C38 C39 175.50(19)
C37 C15 C39 C38 -1.1(4)
C12 C38 C39 C15 -0.2(4)
C17 C20 C40 C25 -0.3(4)
C19 C25 C40 C20 1.2(4)
C29 C31 C41 C42 0.5(4)
C31 C41 C42 C27 -1.0(5)
C30 C27 C42 C41 1.1(5)
